data_4027944
loop_
_publ_author_name
'Jan V\'avra'
'Luk\'a\<s Severa'
'Ivana C\'isa\<rov\'a'
'Blanka Klepet\'a\<rov\'a'
'David \<Saman'
'Du\<san Koval'
'V\'aclav Ka\<si\<cka'
'Filip Tepl\'y'

_publ_section_title
;
 Search for Conglomerate in Set of [7]Helquat Salts: Multigram Resolution
 of Helicene-Viologen Hybrid by Preferential Crystallization
;
_journal_name_full 'Journal of Organic Chemistry'
_journal_page_first 1329
_journal_page_last 1342
_journal_paper_doi 10.1021/jo301615k
_journal_volume 78
_journal_year 2013
_chemical_formula_moiety 'C30 H26 N2, 2(H O4 S), H2 O'
_chemical_formula_sum 'C30 H30 N2 O9 S2'
_chemical_formula_weight 626.71
_space_group_IT_number 142
_symmetry_cell_setting tetragonal
_symmetry_space_group_name_Hall '-I 4bd 2c'
_symmetry_space_group_name_H-M 'I 41/a c d :2'
_atom_sites_solution_hydrogens geom
_atom_sites_solution_primary direct
_audit_creation_date 11-12-14
_audit_creation_method CRYSTALS_ver_14.05
_cell_angle_alpha 90
_cell_angle_beta 90
_cell_angle_gamma 90
_cell_formula_units_Z 16
_cell_length_a 19.9753(16)
_cell_length_b 19.9753(16)
_cell_length_c 27.812(4)
_cell_measurement_reflns_used 0
_cell_measurement_temperature 170
_cell_measurement_theta_max 0
_cell_measurement_theta_min 0
_cell_volume 11097(2)
_computing_cell_refinement 'CrysAlis RED, (Oxford Diffraction, 2002)'
_computing_data_collection 'Xcalibur, (Oxford Diffraction, 2002)'
_computing_data_reduction 'CrysAlis RED, (Oxford Diffraction, 2002)'
_computing_molecular_graphics 'CAMERON (Watkin et al., 1996)'
_computing_publication_material 'CRYSTALS (Betteridge et al., 2003)'
_computing_structure_refinement 'CRYSTALS (Betteridge et al., 2003)'
_computing_structure_solution 'Superflip (Palatinus & Chapuis, 2007)'
_diffrn_ambient_temperature 170
_diffrn_measured_fraction_theta_full 0.997
_diffrn_measured_fraction_theta_max 0.978
_diffrn_measurement_device Area
_diffrn_measurement_device_type 'Oxford Diffraction XCALIBUR'
_diffrn_measurement_method '\f & \w scans'
_diffrn_radiation_monochromator graphite
_diffrn_radiation_type 'Cu K\a'
_diffrn_radiation_wavelength 1.54184
_diffrn_reflns_av_R_equivalents 0.0834
_diffrn_reflns_limit_h_max 23
_diffrn_reflns_limit_h_min -25
_diffrn_reflns_limit_k_max 24
_diffrn_reflns_limit_k_min -22
_diffrn_reflns_limit_l_max 25
_diffrn_reflns_limit_l_min -35
_diffrn_reflns_number 23511
_diffrn_reflns_theta_full 76.504
_diffrn_reflns_theta_max 79.692
_diffrn_reflns_theta_min 4.427
_diffrn_standards_number 0
_exptl_absorpt_coefficient_mu 2.269
_exptl_absorpt_correction_T_max 0.54
_exptl_absorpt_correction_T_min 0.54
_exptl_absorpt_correction_type numerical
_exptl_absorpt_process_details
; 
 Analytical Absorption (De Meulenaer & Tompa, 1965) 
;
_exptl_crystal_colour yellow
_exptl_crystal_density_diffrn 1.500
_exptl_crystal_description block
_exptl_crystal_F_000 5248
_exptl_crystal_size_max 0.400
_exptl_crystal_size_mid 0.390
_exptl_crystal_size_min 0.270
_refine_diff_density_max 0.43
_refine_diff_density_min -0.42
_refine_ls_extinction_method none
_refine_ls_goodness_of_fit_ref 0.9496
_refine_ls_hydrogen_treatment none
_refine_ls_matrix_type full
_refine_ls_number_parameters 199
_refine_ls_number_reflns 2130
_refine_ls_number_restraints 0
_refine_ls_R_factor_all 0.0918
_refine_ls_R_factor_gt 0.0698
_refine_ls_shift/su_max 0.0081384
_refine_ls_structure_factor_coef F
_refine_ls_weighting_details
;
 Method, part 1, Chebychev polynomial, (Watkin, 1994, Prince, 1982) 
 [weight] = 1.0/[A~0~*T~0~(x)+A~1~*T~1~(x) ... +A~n-1~]*T~n-1~(x)] 
 where A~i~ are the Chebychev coefficients listed below and x= Fcalc/Fmax 
 Method = Robust Weighting (Prince, 1982) 
 W = [weight] * [1-(deltaF/6*sigmaF)^2^]^2^ 
 A~i~ are: 
 16.1 19.2 13.5 3.83 
;
_refine_ls_weighting_scheme calc
_refine_ls_wR_factor_all 0.1275
_refine_ls_wR_factor_gt 0.0935
_refine_ls_wR_factor_ref 0.0935
_reflns_limit_h_max 17
_reflns_limit_h_min 0
_reflns_limit_k_max 25
_reflns_limit_k_min 0
_reflns_limit_l_max 35
_reflns_limit_l_min 0
_reflns_number_gt 2130
_reflns_number_total 2961
_reflns_threshold_expression I>2.0\s(I)
_oxford_diffrn_Wilson_B_factor 5.29
_oxford_diffrn_Wilson_scale 0.85
_oxford_refine_ls_r_factor_ref 0.0698
_oxford_refine_ls_scale 1.010(5)
_oxford_reflns_number_all 2961
_oxford_reflns_threshold_expression_ref I>2.0\s(I)
_oxford_structure_analysis_title 'RED_NOABS in I4(1)/acd'
_cod_data_source_file jo301615k_2_H2PO4.cif
_cod_data_source_block 1
_cod_original_sg_symbol_H-M 'I 41/a c d '
_cod_database_code 4027944

loop_
_symmetry_equiv_pos_as_xyz
x,y,z
-x,-y,-z
x+1/2,y+1/2,z+1/2
-x+1/2,-y+1/2,-z+1/2
x+1/2,y,-z+1/2
-x+1/2,-y,z+1/2
x+1,y+1/2,-z+1
-x+1,-y+1/2,z+1
-y+1/4,-x+1/4,-z+1/4
y+1/4,x+1/4,z+1/4
-y+3/4,-x+3/4,-z+3/4
y+3/4,x+3/4,z+3/4
y+3/4,-x+1/4,-z+3/4
-y+3/4,x+1/4,z+3/4
y+5/4,-x+3/4,-z+5/4
-y+5/4,x+3/4,z+5/4
-y+1/4,-x+3/4,z+3/4
y+1/4,x+3/4,-z+3/4
-y+3/4,-x+5/4,z+5/4
y+3/4,x+5/4,-z+5/4
x,-y,-z+1/2
-x,y,z+1/2
x+1/2,-y+1/2,-z+1
-x+1/2,y+1/2,z+1
y+1/4,-x+1/4,z+3/4
-y+1/4,x+1/4,-z+3/4
y+3/4,-x+3/4,z+5/4
-y+3/4,x+3/4,-z+5/4
-x+1/2,y,-z
x+1/2,-y,z
-x+1,y+1/2,-z+1/2
x+1,-y+1/2,z+1/2

loop_
_atom_site_label
_atom_site_type_symbol
_atom_site_fract_x
_atom_site_fract_y
_atom_site_fract_z
_atom_site_U_iso_or_equiv
_atom_site_occupancy
_atom_site_adp_type
_atom_site_refinement_flags_posn
C1 C 0.30785(14) 0.53324(14) 0.40563(9) 0.0453 1.0000 Uani .
N2 N 0.35356(13) 0.58248(13) 0.40314(8) 0.0516 1.0000 Uani .
C3 C 0.3385(2) 0.64741(17) 0.41409(12) 0.0637 1.0000 Uani .
C4 C 0.2774(2) 0.66425(16) 0.42897(13) 0.0642 1.0000 Uani .
C5 C 0.22894(17) 0.61487(15) 0.43786(10) 0.0540 1.0000 Uani .
C6 C 0.16551(19) 0.63006(19) 0.45785(12) 0.0645 1.0000 Uani .
C7 C 0.12213(18) 0.5798(2) 0.46879(12) 0.0690 1.0000 Uani .
C8 C 0.13983(17) 0.5130(2) 0.46198(11) 0.0608 1.0000 Uani .
C9 C 0.20023(15) 0.49605(16) 0.44203(9) 0.0517 1.0000 Uani .
C10 C 0.24550(14) 0.54722(14) 0.42806(9) 0.0458 1.0000 Uani .
C11 C 0.42315(16) 0.56601(18) 0.38866(14) 0.0623 1.0000 Uani .
C12 C 0.44178(16) 0.50023(19) 0.41070(11) 0.0593 1.0000 Uani .
C13 C 0.39423(14) 0.44732(17) 0.39315(10) 0.0501 1.0000 Uani .
C14 C 0.32799(14) 0.46745(14) 0.38661(9) 0.0452 1.0000 Uani .
C15 C 0.41454(16) 0.38204(17) 0.38313(10) 0.0551 1.0000 Uani .
C16 C 0.4869(2) 0.3624(2) 0.38903(16) 0.0773 1.0000 Uani .
S17 S 0.42390(6) 0.68298(5) 0.27805(3) 0.0726 1.0000 Uani .
O18 O 0.3706(2) 0.72840(18) 0.27069(15) 0.1114 1.0000 Uani .
O19 O 0.4001(2) 0.61474(17) 0.27986(14) 0.1008 1.0000 Uani .
O20 O 0.4606(2) 0.69673(18) 0.32387(12) 0.1023 1.0000 Uani .
O21 O 0.47385(18) 0.68870(19) 0.23854(11) 0.0946 1.0000 Uani .
O22 O 0.2578(7) 0.2019(5) -0.0195(3) 0.1478 0.5000 Uani .
H91 H 0.2122 0.4512 0.4379 0.0625 1.0000 Uiso R
H81 H 0.1102 0.4803 0.4710 0.0728 1.0000 Uiso R
H61 H 0.1542 0.6746 0.4632 0.0767 1.0000 Uiso R
H41 H 0.2668 0.7090 0.4341 0.0768 1.0000 Uiso R
H31 H 0.3721 0.6793 0.4119 0.0759 1.0000 Uiso R
H162 H 0.5014 0.3359 0.3625 0.1162 1.0000 Uiso R
H163 H 0.4931 0.3385 0.4183 0.1163 1.0000 Uiso R
H161 H 0.5146 0.4005 0.3904 0.1165 1.0000 Uiso R
H122 H 0.4388 0.5054 0.4462 0.0715 1.0000 Uiso R
H121 H 0.4861 0.4887 0.4016 0.0717 1.0000 Uiso R
H112 H 0.4522 0.6012 0.4010 0.0747 1.0000 Uiso R
H111 H 0.4257 0.5644 0.3537 0.0739 1.0000 Uiso R
H71 H 0.0798 0.5894 0.4809 0.0830 1.0000 Uiso R
H201 H 0.4863 0.7295 0.3202 0.1539 0.5000 Uiso R
H211 H 0.4926 0.7250 0.2414 0.1421 0.5000 Uiso R
H221 H 0.2990 0.1840 -0.0056 0.2279 0.5000 Uiso R
H222 H 0.2433 0.1665 -0.0328 0.2279 0.5000 Uiso R

loop_
_atom_site_aniso_label
_atom_site_aniso_U_11
_atom_site_aniso_U_22
_atom_site_aniso_U_33
_atom_site_aniso_U_23
_atom_site_aniso_U_13
_atom_site_aniso_U_12
C1 0.0465(14) 0.0490(15) 0.0403(12) 0.0005(11) -0.0033(10) -0.0005(12)
N2 0.0538(14) 0.0509(13) 0.0500(12) 0.0026(10) -0.0029(10) -0.0047(11)
C3 0.078(2) 0.0479(17) 0.0647(19) 0.0017(14) -0.0029(17) -0.0097(15)
C4 0.087(2) 0.0450(16) 0.0606(18) 0.0015(13) -0.0082(17) 0.0079(15)
C5 0.0651(19) 0.0527(16) 0.0442(14) -0.0040(12) -0.0068(13) 0.0110(13)
C6 0.074(2) 0.066(2) 0.0534(16) -0.0042(15) -0.0057(15) 0.0266(18)
C7 0.0531(18) 0.098(3) 0.0563(17) -0.0078(17) -0.0019(14) 0.0246(19)
C8 0.0517(16) 0.078(2) 0.0531(16) -0.0057(15) 0.0050(13) -0.0006(15)
C9 0.0508(16) 0.0584(17) 0.0459(14) -0.0038(12) 0.0009(12) 0.0006(13)
C10 0.0505(15) 0.0481(14) 0.0388(12) 0.0008(11) -0.0037(11) 0.0041(11)
C11 0.0475(17) 0.070(2) 0.0697(19) 0.0033(16) 0.0040(14) -0.0096(15)
C12 0.0465(16) 0.075(2) 0.0562(16) 0.0035(15) -0.0016(13) -0.0005(14)
C13 0.0460(14) 0.0618(17) 0.0424(13) 0.0061(12) 0.0010(11) 0.0026(12)
C14 0.0448(14) 0.0481(14) 0.0426(12) 0.0052(11) 0.0019(10) 0.0029(11)
C15 0.0572(17) 0.0638(18) 0.0444(15) 0.0048(13) 0.0036(12) 0.0144(13)
C16 0.060(2) 0.082(3) 0.090(3) 0.005(2) 0.0010(18) 0.0224(18)
S17 0.0838(7) 0.0621(5) 0.0719(6) 0.0078(4) 0.0048(4) 0.0112(4)
O18 0.108(3) 0.084(2) 0.143(3) 0.025(2) 0.019(2) 0.028(2)
O19 0.123(3) 0.0673(18) 0.113(3) 0.0043(17) -0.001(2) -0.0057(18)
O20 0.141(3) 0.093(2) 0.0734(17) 0.0095(16) -0.004(2) -0.017(2)
O21 0.098(2) 0.106(2) 0.0799(19) -0.0148(17) 0.0126(16) 0.0061(17)
O22 0.118(8) 0.126(6) 0.199(12) 0.069(6) -0.051(10) 0.000(7)

loop_
_atom_type_symbol
_atom_type_scat_dispersion_real
_atom_type_scat_dispersion_imag
_atom_type_scat_Cromer_Mann_a1
_atom_type_scat_Cromer_Mann_b1
_atom_type_scat_Cromer_Mann_a2
_atom_type_scat_Cromer_Mann_b2
_atom_type_scat_Cromer_Mann_a3
_atom_type_scat_Cromer_Mann_b3
_atom_type_scat_Cromer_Mann_a4
_atom_type_scat_Cromer_Mann_b4
_atom_type_scat_Cromer_Mann_c
_atom_type_scat_source
C 0.0181 0.0091 2.3100 20.8439 1.0200 10.2075 1.5886 0.5687 0.8650 51.6512 0.2156 'International Tables Vol C 4.2.6.8 and 6.1.1.4'
H 0.0000 0.0000 0.4930 10.5109 0.3229 26.1257 0.1402 3.1424 0.0408 57.7998 0.0030 'International Tables Vol C 4.2.6.8 and 6.1.1.4'
N 0.0311 0.0180 12.2126 0.0057 3.1322 9.8933 2.0125 28.9975 1.1663 0.5826 -11.5290 'International Tables Vol C 4.2.6.8 and 6.1.1.4'
O 0.0492 0.0322 3.0485 13.2771 2.2868 5.7011 1.5463 0.3239 0.8670 32.9089 0.2508 'International Tables Vol C 4.2.6.8 and 6.1.1.4'
S 0.3331 0.5567 6.9053 1.4679 5.2034 22.2151 1.4379 0.2536 1.5863 56.1720 0.8669 'International Tables Vol C 4.2.6.8 and 6.1.1.4'

loop_
_geom_angle_atom_site_label_1
_geom_angle_site_symmetry_1
_geom_angle_atom_site_label_2
_geom_angle_atom_site_label_3
_geom_angle_site_symmetry_3
_geom_angle
_geom_angle_publ_flag
N2 . C1 C10 . 118.3(3) yes
N2 . C1 C14 . 116.7(2) yes
C10 . C1 C14 . 124.9(3) yes
C1 . N2 C3 . 122.3(3) yes
C1 . N2 C11 . 119.2(3) yes
C3 . N2 C11 . 118.5(3) yes
N2 . C3 C4 . 120.8(3) yes
N2 . C3 H31 . 118.5 no
C4 . C3 H31 . 120.7 no
C3 . C4 C5 . 120.6(3) yes
C3 . C4 H41 . 120.0 no
C5 . C4 H41 . 119.3 no
C4 . C5 C6 . 122.4(3) yes
C4 . C5 C10 . 118.3(3) yes
C6 . C5 C10 . 119.2(3) yes
C5 . C6 C7 . 119.9(3) yes
C5 . C6 H61 . 119.1 no
C7 . C6 H61 . 121.0 no
C6 . C7 C8 . 121.0(3) yes
C6 . C7 H71 . 120.4 no
C8 . C7 H71 . 118.6 no
C7 . C8 C9 . 121.0(4) yes
C7 . C8 H81 . 118.8 no
C9 . C8 H81 . 120.1 no
C8 . C9 C10 . 119.6(3) yes
C8 . C9 H91 . 120.8 no
C10 . C9 H91 . 119.6 no
C1 . C10 C9 . 122.5(3) yes
C1 . C10 C5 . 118.4(3) yes
C9 . C10 C5 . 119.0(3) yes
N2 . C11 C12 . 108.4(3) yes
N2 . C11 H112 . 107.6 no
C12 . C11 H112 . 109.9 no
N2 . C11 H111 . 109.1 no
C12 . C11 H111 . 111.5 no
H112 . C11 H111 . 110.2 no
C11 . C12 C13 . 109.1(3) yes
C11 . C12 H122 . 107.5 no
C13 . C12 H122 . 110.9 no
C11 . C12 H121 . 109.6 no
C13 . C12 H121 . 109.5 no
H122 . C12 H121 . 110.2 no
C12 . C13 C14 . 116.1(3) yes
C12 . C13 C15 . 122.6(3) yes
C14 . C13 C15 . 121.3(3) yes
C1 . C14 C14 11_555 123.55(16) yes
C1 . C14 C13 . 118.0(3) yes
C14 11_555 C14 C13 . 118.41(18) yes
C13 . C15 C15 11_555 119.73(19) yes
C13 . C15 C16 . 120.1(3) yes
C15 11_555 C15 C16 . 120.2(2) yes
C15 . C16 H162 . 110.6 no
C15 . C16 H163 . 110.5 no
H162 . C16 H163 . 110.2 no
C15 . C16 H161 . 110.9 no
H162 . C16 H161 . 107.5 no
H163 . C16 H161 . 107.0 no
O18 . S17 O19 . 111.3(3) yes
O18 . S17 O20 . 112.0(2) yes
O19 . S17 O20 . 107.8(2) yes
O18 . S17 O21 . 110.4(2) yes
O19 . S17 O21 . 108.6(2) yes
O20 . S17 O21 . 106.6(2) yes
S17 . O20 H201 . 109.8 no
S17 . O21 H211 . 107.6 no
O22 29_555 O22 H221 . 81.5 no
O22 29_555 O22 H222 . 109.0 no
H221 . O22 H222 . 98.7 no

loop_
_geom_bond_atom_site_label_1
_geom_bond_atom_site_label_2
_geom_bond_site_symmetry_2
_geom_bond_distance
_geom_bond_publ_flag
C1 N2 . 1.344(4) yes
C1 C10 . 1.421(4) yes
C1 C14 . 1.473(4) yes
N2 C3 . 1.366(4) yes
N2 C11 . 1.484(4) yes
C3 C4 . 1.331(6) yes
C3 H31 . 0.927 no
C4 C5 . 1.404(5) yes
C4 H41 . 0.930 no
C5 C6 . 1.416(5) yes
C5 C10 . 1.418(4) yes
C6 C7 . 1.361(6) yes
C6 H61 . 0.930 no
C7 C8 . 1.392(6) yes
C7 H71 . 0.931 no
C8 C9 . 1.371(4) yes
C8 H81 . 0.918 no
C9 C10 . 1.419(4) yes
C9 H91 . 0.933 no
C11 C12 . 1.497(5) yes
C11 H112 . 0.975 no
C11 H111 . 0.975 no
C12 C13 . 1.502(5) yes
C12 H122 . 0.993 no
C12 H121 . 0.949 no
C13 C14 . 1.395(4) yes
C13 C15 . 1.394(5) yes
C14 C14 11_555 1.437(6) yes
C15 C15 11_555 1.392(7) yes
C15 C16 . 1.506(5) yes
C16 H162 . 0.954 no
C16 H163 . 0.951 no
C16 H161 . 0.942 no
S17 O18 . 1.414(4) yes
S17 O19 . 1.444(4) yes
S17 O20 . 1.495(4) yes
S17 O21 . 1.489(3) yes
O20 H201 . 0.838 no
O21 H211 . 0.821 no
O22 O22 29_555 1.129(19) yes
O22 H221 . 0.978 no
O22 H222 . 0.849 no

loop_
_geom_hbond_atom_site_label_D
_geom_hbond_atom_site_label_H
_geom_hbond_atom_site_label_A
_geom_hbond_site_symmetry_A
_geom_hbond_angle_DHA
_geom_hbond_distance_DH
_geom_hbond_distance_HA
_geom_hbond_distance_DA
_geom_hbond_publ_flag
C4 H41 O22 6_565 154 0.93 2.25 3.113(5) yes
C16 H163 O21 27_454 147 0.95 2.56 3.398(5) yes
C11 H111 O19 . 148 0.98 2.34 3.212(5) yes
C7 H71 O18 10_455 172 0.93 2.39 3.315(5) yes
O20 H201 O20 8_564 169 0.84 1.82 2.647(5) yes
O21 H211 O21 8_564 170 0.82 1.85 2.662(5) yes
O22 H221 O19 12_444 169 0.98 1.78 2.743(5) yes
